data_4507622
loop_
_publ_author_name
'Karanam, Maheswararao'
'Choudhury, Angshuman Roy'

_publ_section_title
;
 Structural Landscape of Pure Enrofloxacin and Its Novel Salts: Enhanced
 Solubility for Better Pharmaceutical Applicability
;
_journal_issue 4
_journal_name_full 'Crystal Growth &amp; Design'
_journal_page_first 1626
_journal_paper_doi 10.1021/cg301831s
_journal_volume 13
_journal_year 2013
_chemical_formula_moiety 'C19 H23 F N3 O3, C2 H4 O2, C2 H3 O2, H2 O'
_chemical_formula_sum 'C23 H32 F N3 O8'
_chemical_formula_weight 497.52
_chemical_name_systematic
;
 ?
;
_space_group_crystal_system triclinic
_space_group_IT_number 2
_space_group_name_Hall '-P 1'
_space_group_name_H-M_alt 'P -1'
_symmetry_space_group_name_Hall '-P 1'
_symmetry_space_group_name_H-M 'P -1'
_atom_sites_solution_hydrogens geom
_atom_sites_solution_primary direct
_atom_sites_solution_secondary difmap
_audit_creation_date 2012-10-29T18:57:52-00:00
_audit_creation_method 'WinGX routine CIF_UPDATE'
_cell_angle_alpha 95.722(4)
_cell_angle_beta 99.508(4)
_cell_angle_gamma 102.931(4)
_cell_formula_units_Z 2
_cell_length_a 7.2779(4)
_cell_length_b 12.2704(8)
_cell_length_c 14.5883(9)
_cell_measurement_reflns_used 1890
_cell_measurement_temperature 296
_cell_measurement_theta_max 22
_cell_measurement_theta_min 2.39
_cell_volume 1239.57(13)
_computing_data_reduction 'SAINT v7.68A (Bruker, 2009)'
_computing_molecular_graphics
;
O. V. Dolomanov, L. J. Bourhis, R. J. Gildea, J. A. K. Howard and H. Puschmann,
OLEX2: a complete structure solution, refinement and analysis program.
        J. Appl. Cryst. (2009). 42, 339-341.
;
_computing_publication_material
;
O. V. Dolomanov, L. J. Bourhis, R. J. Gildea, J. A. K. Howard and H. Puschmann,
OLEX2: a complete structure solution, refinement and analysis program.
        J. Appl. Cryst. (2009). 42, 339-341.
;
_computing_structure_refinement
;
        SHELXL, G.M. Sheldrick, Acta Cryst.
        (2008). A64, 112-122
;
_computing_structure_solution
;
        SHELXS, G.M. Sheldrick, Acta Cryst.
        (2008). A64, 112-122
;
_diffrn_ambient_temperature 296
_diffrn_measured_fraction_theta_full 0.976
_diffrn_measured_fraction_theta_max 0.976
_diffrn_measurement_device_type 'Bruker APEX-II CCD'
_diffrn_measurement_method '\f and \w scans'
_diffrn_radiation_monochromator graphite
_diffrn_radiation_type MoK\a
_diffrn_radiation_wavelength 0.71073
_diffrn_reflns_av_R_equivalents 0.0433
_diffrn_reflns_limit_h_max 8
_diffrn_reflns_limit_h_min -6
_diffrn_reflns_limit_k_max 10
_diffrn_reflns_limit_k_min -14
_diffrn_reflns_limit_l_max 16
_diffrn_reflns_limit_l_min -17
_diffrn_reflns_number 11882
_diffrn_reflns_theta_full 25.67
_diffrn_reflns_theta_max 25.67
_diffrn_reflns_theta_min 1.43
_diffrn_source 'fine-focus sealed tube'
_diffrn_standards_number 0
_exptl_absorpt_coefficient_mu 0.106
_exptl_absorpt_correction_T_max 0.7459
_exptl_absorpt_correction_T_min 0.6705
_exptl_absorpt_correction_type multi-scan
_exptl_absorpt_process_details
;
        SADABS-2008/1 (Bruker,2008) was used for absorption correction.
        wR2(int) was 0.0609 before and 0.0504 after correction.
        The Ratio of minimum to maximum transmission is 0.8989.
        The \l/2 correction factor is 0.0015.
;
_exptl_crystal_colour 'clear light colourless'
_exptl_crystal_density_diffrn 1.333
_exptl_crystal_density_method 'not measured'
_exptl_crystal_description needle
_exptl_crystal_F_000 528
_exptl_crystal_size_max 0.2
_exptl_crystal_size_mid 0.2
_exptl_crystal_size_min 0.1
_refine_diff_density_max 0.582
_refine_diff_density_min -0.284
_refine_diff_density_rms 0.106
_refine_ls_extinction_coef 0.060(6)
_refine_ls_extinction_expression Fc^*^=kFc[1+0.001xFc^2^\l^3^/sin(2\q)]^-1/4^
_refine_ls_extinction_method SHELXL
_refine_ls_goodness_of_fit_ref 0.995
_refine_ls_hydrogen_treatment mixed
_refine_ls_matrix_type full
_refine_ls_number_parameters 423
_refine_ls_number_reflns 4581
_refine_ls_number_restraints 0
_refine_ls_restrained_S_all 0.995
_refine_ls_R_factor_all 0.103
_refine_ls_R_factor_gt 0.0581
_refine_ls_shift/su_max 0
_refine_ls_shift/su_mean 0
_refine_ls_structure_factor_coef Fsqd
_refine_ls_weighting_details 'calc w=1/[\s^2^(Fo^2^)+(0.1020P)^2^+0.0000P] where P=(Fo^2^+2Fc^2^)/3'
_refine_ls_weighting_scheme calc
_refine_ls_wR_factor_gt 0.1506
_refine_ls_wR_factor_ref 0.1853
_reflns_number_gt 2630
_reflns_number_total 4581
_reflns_threshold_expression >2sigma(I)
_cod_data_source_file cg301831s_si_004.cif
_cod_data_source_block 22acoh_0m
_cod_database_code 4507622

loop_
_space_group_symop_id
_space_group_symop_operation_xyz
1 'x, y, z'
2 '-x, -y, -z'

loop_
_atom_site_label
_atom_site_type_symbol
_atom_site_fract_x
_atom_site_fract_y
_atom_site_fract_z
_atom_site_U_iso_or_equiv
_atom_site_adp_type
_atom_site_occupancy
_atom_site_symmetry_multiplicity
_atom_site_calc_flag
_atom_site_refinement_flags
H3A H 0.866(4) 0.431(2) 0.6974(18) 0.059(8) Uiso 1 1 d .
H1 H 0.638(5) -0.171(3) 1.192(2) 0.091(14) Uiso 1 1 d .
H3 H 0.908(4) 0.153(2) 1.127(2) 0.068(8) Uiso 1 1 d .
H17A H 0.783(4) 0.221(2) 0.7170(16) 0.050(7) Uiso 1 1 d .
H17B H 0.970(3) 0.175(2) 0.7369(17) 0.051(7) Uiso 1 1 d .
H16A H 1.021(4) 0.307(2) 0.636(2) 0.061(8) Uiso 1 1 d .
H16B H 1.196(4) 0.3403(19) 0.7290(16) 0.048(7) Uiso 1 1 d .
H19A H 0.919(7) 0.626(3) 0.670(3) 0.127(16) Uiso 1 1 d .
H19B H 1.109(5) 0.684(3) 0.647(2) 0.089(11) Uiso 1 1 d .
H19C H 1.105(6) 0.680(4) 0.753(3) 0.120(16) Uiso 1 1 d .
H9 H 0.523(3) -0.264(2) 0.8995(16) 0.048(7) Uiso 1 1 d .
H11 H 0.476(4) -0.1162(19) 0.7506(17) 0.045(7) Uiso 1 1 d .
H12A H 0.517(5) -0.283(3) 0.679(2) 0.079(10) Uiso 1 1 d .
H12B H 0.669(4) -0.292(2) 0.769(2) 0.066(8) Uiso 1 1 d .
H13A H 0.716(3) -0.100(2) 0.6587(18) 0.049(7) Uiso 1 1 d .
H13B H 0.871(4) -0.113(2) 0.753(2) 0.069(9) Uiso 1 1 d .
H15A H 0.997(4) 0.548(3) 0.8377(18) 0.069(8) Uiso 1 1 d .
H15B H 1.178(4) 0.485(2) 0.848(2) 0.072(9) Uiso 1 1 d .
H14A H 0.769(5) 0.377(3) 0.841(2) 0.090(10) Uiso 1 1 d .
H14B H 0.938(4) 0.407(3) 0.935(2) 0.080(10) Uiso 1 1 d .
H6 H 0.750(3) 0.0682(19) 0.8021(18) 0.049(7) Uiso 1 1 d .
H18A H 1.078(4) 0.489(3) 0.607(2) 0.079(10) Uiso 1 1 d .
H18B H 1.239(5) 0.532(2) 0.694(2) 0.074(10) Uiso 1 1 d .
C18 C 1.1095(5) 0.5274(3) 0.6718(3) 0.0658(8) Uani 1 1 d .
C7 C 0.7336(3) 0.0002(2) 0.92003(16) 0.0416(6) Uani 1 1 d .
C10 C 0.5551(4) -0.2671(3) 1.0794(2) 0.0601(8) Uani 1 1 d .
C1 C 0.6200(4) -0.1706(2) 1.02818(17) 0.0486(6) Uani 1 1 d .
C2 C 0.7135(4) -0.0602(2) 1.07679(17) 0.0493(7) Uani 1 1 d .
C8 C 0.7728(3) 0.0253(2) 1.01853(16) 0.0443(6) Uani 1 1 d .
C3 C 0.8754(4) 0.1353(2) 1.05902(19) 0.0500(7) Uani 1 1 d .
C4 C 0.9350(4) 0.2136(2) 1.00411(17) 0.0492(6) Uani 1 1 d .
C5 C 0.8909(4) 0.1928(2) 0.90450(17) 0.0455(6) Uani 1 1 d .
C17 C 0.9304(4) 0.2410(2) 0.75000(18) 0.0516(7) Uani 1 1 d .
C16 C 1.0497(4) 0.3295(2) 0.7043(2) 0.0534(7) Uani 1 1 d .
C19 C 1.0562(8) 0.6383(3) 0.6845(4) 0.0921(13) Uani 1 1 d .
C9 C 0.5873(4) -0.1904(2) 0.93202(19) 0.0483(6) Uani 1 1 d .
C11 C 0.5855(4) -0.1366(2) 0.77608(17) 0.0495(7) Uani 1 1 d .
C12 C 0.6148(6) -0.2430(3) 0.7293(2) 0.0679(9) Uani 1 1 d .
C13 C 0.7375(5) -0.1321(2) 0.7187(2) 0.0581(7) Uani 1 1 d .
C15 C 1.0352(5) 0.4754(2) 0.8260(2) 0.0619(8) Uani 1 1 d .
C14 C 0.9142(5) 0.3864(2) 0.8701(2) 0.0600(8) Uani 1 1 d .
C6 C 0.7872(4) 0.0847(2) 0.86537(19) 0.0444(6) Uani 1 1 d .
N2 N 0.9601(3) 0.27582(17) 0.85112(14) 0.0478(5) Uani 1 1 d .
N3 N 1.0022(4) 0.44099(17) 0.72259(16) 0.0532(6) Uani 1 1 d .
N1 N 0.6389(3) -0.11000(17) 0.87787(13) 0.0443(5) Uani 1 1 d .
O1 O 0.5823(3) -0.2404(2) 1.17192(16) 0.0706(6) Uani 1 1 d .
O2 O 0.4795(4) -0.3620(2) 1.04081(15) 0.0813(7) Uani 1 1 d .
O3 O 0.7440(3) -0.03660(17) 1.16534(12) 0.0667(6) Uani 1 1 d .
F1 F 1.0480(2) 0.31556(13) 1.04669(10) 0.0691(5) Uani 1 1 d .
H6A H 0.680(5) 0.218(4) 0.478(3) 0.114(14) Uiso 1 1 d .
C22 C 0.7360(6) 0.0732(3) 0.4727(2) 0.0913(11) Uani 1 1 d .
C23 C 0.7260(7) -0.0287(4) 0.4064(3) 0.1186(15) Uani 1 1 d .
H23A H 0.5942 -0.069 0.3846 0.178 Uiso 1 1 calc R
H23B H 0.7955 -0.0766 0.4378 0.178 Uiso 1 1 calc R
H23C H 0.7819 -0.0064 0.3539 0.178 Uiso 1 1 calc R
O7 O 0.7873(6) 0.0796(3) 0.5552(2) 0.1575(15) Uani 1 1 d .
O6 O 0.6761(4) 0.1526(2) 0.43513(16) 0.0940(8) Uani 1 1 d .
C20 C 0.5836(5) 0.3727(3) 0.5781(2) 0.0649(8) Uani 1 1 d .
C21 C 0.3810(5) 0.3465(4) 0.5241(3) 0.0976(12) Uani 1 1 d .
H21A H 0.3771 0.3162 0.4603 0.146 Uiso 1 1 calc R
H21B H 0.3361 0.4143 0.525 0.146 Uiso 1 1 calc R
H21C H 0.3001 0.2921 0.5523 0.146 Uiso 1 1 calc R
O5 O 0.7074(3) 0.3386(2) 0.54059(17) 0.0904(8) Uani 1 1 d .
O4 O 0.6243(3) 0.43075(19) 0.65710(15) 0.0826(7) Uani 1 1 d .
H8A H 0.553(7) 0.482(4) 0.769(4) 0.17(2) Uiso 1 1 d .
H8B H 0.529(5) 0.495(3) 0.870(3) 0.105(15) Uiso 1 1 d .
O8 O 0.5319(4) 0.5305(2) 0.8260(2) 0.0795(7) Uani 1 1 d .

loop_
_atom_site_aniso_label
_atom_site_aniso_U_11
_atom_site_aniso_U_22
_atom_site_aniso_U_33
_atom_site_aniso_U_23
_atom_site_aniso_U_13
_atom_site_aniso_U_12
C18 0.069(2) 0.062(2) 0.072(2) 0.0234(17) 0.0244(18) 0.0131(17)
C7 0.0437(14) 0.0456(14) 0.0372(13) 0.0072(11) 0.0045(10) 0.0164(12)
C10 0.0664(19) 0.067(2) 0.0637(19) 0.0271(16) 0.0289(15) 0.0317(17)
C1 0.0508(15) 0.0562(17) 0.0472(15) 0.0181(13) 0.0159(12) 0.0206(13)
C2 0.0485(15) 0.0684(18) 0.0397(14) 0.0162(13) 0.0105(12) 0.0269(14)
C8 0.0443(14) 0.0530(16) 0.0400(14) 0.0085(12) 0.0077(11) 0.0205(12)
C3 0.0564(16) 0.0594(18) 0.0369(14) 0.0038(13) 0.0078(12) 0.0219(14)
C4 0.0509(15) 0.0480(16) 0.0452(15) -0.0017(12) 0.0043(12) 0.0121(13)
C5 0.0492(15) 0.0482(15) 0.0425(14) 0.0069(12) 0.0111(11) 0.0171(12)
C17 0.0632(19) 0.0471(16) 0.0459(15) 0.0053(12) 0.0119(13) 0.0160(14)
C16 0.0627(19) 0.0523(17) 0.0493(17) 0.0096(13) 0.0162(14) 0.0179(14)
C19 0.107(4) 0.066(2) 0.122(4) 0.046(3) 0.046(3) 0.027(2)
C9 0.0490(16) 0.0462(16) 0.0525(16) 0.0137(13) 0.0101(12) 0.0142(13)
C11 0.0585(18) 0.0506(16) 0.0364(14) 0.0085(12) 0.0032(12) 0.0104(13)
C12 0.098(3) 0.0518(19) 0.0514(18) 0.0061(16) 0.0165(18) 0.0132(19)
C13 0.074(2) 0.0577(18) 0.0434(16) 0.0099(13) 0.0143(15) 0.0143(16)
C15 0.083(2) 0.0449(17) 0.0584(18) 0.0048(13) 0.0224(17) 0.0117(16)
C14 0.081(2) 0.0471(16) 0.0587(19) 0.0083(14) 0.0278(17) 0.0195(15)
C6 0.0500(15) 0.0461(16) 0.0359(14) 0.0054(12) 0.0034(12) 0.0130(12)
N2 0.0581(13) 0.0416(12) 0.0439(12) 0.0038(9) 0.0135(10) 0.0106(10)
N3 0.0545(15) 0.0467(13) 0.0599(14) 0.0124(10) 0.0152(12) 0.0104(11)
N1 0.0490(12) 0.0461(12) 0.0384(11) 0.0107(9) 0.0069(9) 0.0117(10)
O1 0.0876(16) 0.0822(18) 0.0573(14) 0.0341(12) 0.0286(11) 0.0314(14)
O2 0.1131(19) 0.0625(15) 0.0796(16) 0.0280(12) 0.0426(14) 0.0195(13)
O3 0.0824(14) 0.0819(14) 0.0405(11) 0.0145(10) 0.0150(10) 0.0248(11)
F1 0.0836(12) 0.0542(10) 0.0569(10) -0.0054(8) 0.0026(8) 0.0047(9)
C22 0.116(3) 0.107(3) 0.052(2) 0.006(2) 0.0025(19) 0.043(2)
C23 0.181(5) 0.100(3) 0.078(3) 0.002(2) 0.012(3) 0.055(3)
O7 0.270(4) 0.142(3) 0.0657(18) 0.0020(17) -0.019(2) 0.103(3)
O6 0.131(2) 0.0909(18) 0.0599(14) 0.0119(14) 0.0003(14) 0.0394(17)
C20 0.076(2) 0.0640(19) 0.0550(19) 0.0139(15) 0.0114(16) 0.0165(17)
C21 0.076(2) 0.135(3) 0.080(2) 0.001(2) 0.0135(19) 0.030(2)
O5 0.0834(16) 0.0973(18) 0.0937(17) -0.0059(13) 0.0138(13) 0.0398(14)
O4 0.0889(17) 0.0955(17) 0.0608(14) 0.0018(12) 0.0138(12) 0.0221(13)
O8 0.1030(19) 0.0659(15) 0.0790(17) 0.0254(14) 0.0241(14) 0.0287(13)

loop_
_atom_type_symbol
_atom_type_description
_atom_type_scat_dispersion_real
_atom_type_scat_dispersion_imag
_atom_type_scat_source
C C 0.0033 0.0016 'International Tables Vol C Tables 4.2.6.8 and 6.1.1.4'
H H 0 0 'International Tables Vol C Tables 4.2.6.8 and 6.1.1.4'
F F 0.0171 0.0103 'International Tables Vol C Tables 4.2.6.8 and 6.1.1.4'
N N 0.0061 0.0033 'International Tables Vol C Tables 4.2.6.8 and 6.1.1.4'
O O 0.0106 0.006 'International Tables Vol C Tables 4.2.6.8 and 6.1.1.4'

loop_
_geom_angle_atom_site_label_1
_geom_angle_atom_site_label_2
_geom_angle_atom_site_label_3
_geom_angle
H18A C18 H18B 107(3)
C19 C18 H18A 114.6(18)
C19 C18 H18B 114.1(19)
C19 C18 N3 112.6(3)
N3 C18 H18A 102.5(18)
N3 C18 H18B 105.0(18)
C6 C7 C8 120.2(2)
C6 C7 N1 120.7(2)
N1 C7 C8 119.1(2)
O1 C10 C1 114.8(3)
O2 C10 C1 123.5(3)
O2 C10 O1 121.7(3)
C2 C1 C10 121.6(2)
C9 C1 C10 118.1(3)
C9 C1 C2 120.2(2)
C1 C2 C8 116.0(2)
O3 C2 C1 122.9(2)
O3 C2 C8 121.1(3)
C7 C8 C2 121.3(2)
C3 C8 C7 117.9(2)
C3 C8 C2 120.9(2)
C8 C3 H3 119.0(17)
C4 C3 H3 120.5(17)
C4 C3 C8 120.4(2)
C3 C4 C5 123.3(2)
C3 C4 F1 118.1(2)
F1 C4 C5 118.6(2)
C6 C5 C4 115.7(2)
C6 C5 N2 123.2(2)
N2 C5 C4 120.9(2)
H17A C17 H17B 105(2)
C16 C17 H17A 111.4(13)
C16 C17 H17B 106.0(15)
N2 C17 H17A 112.6(12)
N2 C17 H17B 111.1(15)
N2 C17 C16 110.9(2)
H16A C16 H16B 109(2)
C17 C16 H16A 109.7(16)
C17 C16 H16B 111.6(13)
N3 C16 H16A 107.0(15)
N3 C16 H16B 108.1(13)
N3 C16 C17 111.0(2)
H19A C19 H19B 110(4)
H19A C19 H19C 109(4)
H19B C19 H19C 107(3)
C18 C19 H19A 109(3)
C18 C19 H19B 110(2)
C18 C19 H19C 112(2)
C1 C9 H9 120.1(14)
N1 C9 H9 116.2(14)
N1 C9 C1 123.7(3)
C12 C11 H11 115.9(15)
C12 C11 C13 60.1(2)
C13 C11 H11 117.2(15)
N1 C11 H11 114.2(15)
N1 C11 C12 119.1(2)
N1 C11 C13 119.9(2)
H12A C12 H12B 113(3)
C11 C12 H12A 116.3(19)
C11 C12 H12B 117.7(16)
C11 C12 C13 60.07(19)
C13 C12 H12A 119.9(19)
C13 C12 H12B 119.7(17)
H13A C13 H13B 115(2)
C11 C13 H13A 116.4(13)
C11 C13 H13B 116.9(16)
C12 C13 H13A 120.4(14)
C12 C13 H13B 116.8(17)
C12 C13 C11 59.9(2)
H15A C15 H15B 111(2)
C14 C15 H15A 109.2(16)
C14 C15 H15B 113.0(17)
N3 C15 H15A 108.4(16)
N3 C15 H15B 104.6(16)
N3 C15 C14 110.0(3)
H14A C14 H14B 111(3)
C15 C14 H14A 109.0(17)
C15 C14 H14B 110(2)
N2 C14 H14A 107.9(17)
N2 C14 H14B 107.7(19)
N2 C14 C15 111.2(2)
C7 C6 H6 118.5(15)
C5 C6 H6 119.2(15)
C5 C6 C7 122.3(2)
C5 N2 C17 116.6(2)
C5 N2 C14 116.81(19)
C17 N2 C14 110.1(2)
C18 N3 H3A 106.7(15)
C16 N3 H3A 107.9(15)
C16 N3 C18 111.4(2)
C15 N3 H3A 108.0(15)
C15 N3 C18 113.9(2)
C15 N3 C16 108.8(2)
C7 N1 C11 120.25(19)
C9 N1 C7 119.8(2)
C9 N1 C11 119.9(2)
C10 O1 H1 114(2)
O7 C22 C23 122.7(4)
O7 C22 O6 122.1(4)
O6 C22 C23 115.2(3)
C22 C23 H23A 109.5
C22 C23 H23B 109.5
C22 C23 H23C 109.5
H23A C23 H23B 109.5
H23A C23 H23C 109.5
H23B C23 H23C 109.5
C22 O6 H6A 115(2)
O5 C20 C21 118.7(3)
O4 C20 C21 119.0(3)
O4 C20 O5 122.3(3)
C20 C21 H21A 109.5
C20 C21 H21B 109.5
C20 C21 H21C 109.5
H21A C21 H21B 109.5
H21A C21 H21C 109.5
H21B C21 H21C 109.5
H8A O8 H8B 110(4)

loop_
_geom_bond_atom_site_label_1
_geom_bond_atom_site_label_2
_geom_bond_distance
C18 H18A 0.97(3)
C18 H18B 0.93(3)
C18 C19 1.500(5)
C18 N3 1.503(3)
C7 C8 1.406(3)
C7 C6 1.396(3)
C7 N1 1.400(3)
C10 C1 1.492(4)
C10 O1 1.327(4)
C10 O2 1.207(4)
C1 C2 1.427(4)
C1 C9 1.371(4)
C2 C8 1.451(4)
C2 O3 1.266(3)
C8 C3 1.405(4)
C3 H3 0.97(3)
C3 C4 1.354(4)
C4 C5 1.419(3)
C4 F1 1.358(3)
C5 C6 1.384(4)
C5 N2 1.398(3)
C17 H17A 1.07(2)
C17 H17B 0.93(3)
C17 C16 1.514(4)
C17 N2 1.460(3)
C16 H16A 0.98(3)
C16 H16B 1.04(3)
C16 N3 1.494(3)
C19 H19A 0.96(5)
C19 H19B 0.88(4)
C19 H19C 1.04(4)
C9 H9 0.96(3)
C9 N1 1.351(3)
C11 H11 0.92(2)
C11 C12 1.486(4)
C11 C13 1.489(4)
C11 N1 1.456(3)
C12 H12A 0.94(3)
C12 H12B 0.98(3)
C12 C13 1.489(4)
C13 H13A 1.00(3)
C13 H13B 0.98(3)
C15 H15A 0.99(3)
C15 H15B 1.01(3)
C15 C14 1.510(4)
C15 N3 1.490(4)
C14 H14A 1.05(3)
C14 H14B 0.94(3)
C14 N2 1.479(3)
C6 H6 0.91(2)
N3 H3A 0.98(3)
O1 H1 0.86(4)
C22 C23 1.483(5)
C22 O7 1.188(4)
C22 O6 1.286(4)
C23 H23A 0.96
C23 H23B 0.96
C23 H23C 0.96
O6 H6A 0.97(4)
C20 C21 1.501(5)
C20 O5 1.254(3)
C20 O4 1.246(3)
C21 H21A 0.96
C21 H21B 0.96
C21 H21C 0.96
O8 H8A 1.03(6)
O8 H8B 0.82(4)
